data_4108512
loop_
_publ_author_name
'Liqing Ma'
'Wenbin Lin'

_publ_section_title
;
 Chirality-Controlled and Solvent-Templated Catenation Isomerism in
 Metal-Organic Frameworks
;
_journal_name_full 'Journal of the American Chemical Society'
_journal_page_first 13834
_journal_page_last 13835
_journal_paper_doi 10.1021/ja804944r
_journal_volume 130
_journal_year 2008
_chemical_formula_sum 'C26 H12 Cu O6'
_chemical_formula_weight 483.90
_chemical_name_systematic
; 
 ? 
;
_space_group_IT_number 98
_symmetry_cell_setting tetragonal
_symmetry_space_group_name_Hall 'I 4bw 2bw'
_symmetry_space_group_name_H-M 'I 41 2 2'
_atom_sites_solution_hydrogens geom
_atom_sites_solution_primary direct
_atom_sites_solution_secondary difmap
_audit_creation_method SHELXL-97
_cell_angle_alpha 90.00
_cell_angle_beta 90.00
_cell_angle_gamma 90.00
_cell_formula_units_Z 16
_cell_length_a 24.5021(5)
_cell_length_b 24.5021(5)
_cell_length_c 71.8088(19)
_cell_measurement_temperature 243(2)
_cell_volume 43110.6(17)
_computing_structure_refinement 'SHELXL-97 (Sheldrick, 1997)'
_computing_structure_solution 'SHELXS-97 (Sheldrick, 1990)'
_diffrn_ambient_temperature 243(2)
_diffrn_measured_fraction_theta_full 0.984
_diffrn_measured_fraction_theta_max 0.984
_diffrn_radiation_monochromator graphite
_diffrn_radiation_source 'fine-focus sealed tube'
_diffrn_radiation_type CuK\a
_diffrn_radiation_wavelength 1.54178
_diffrn_reflns_av_R_equivalents 0.1334
_diffrn_reflns_av_sigmaI/netI 0.0870
_diffrn_reflns_limit_h_max 22
_diffrn_reflns_limit_h_min -20
_diffrn_reflns_limit_k_max 24
_diffrn_reflns_limit_k_min -24
_diffrn_reflns_limit_l_max 70
_diffrn_reflns_limit_l_min -70
_diffrn_reflns_number 66788
_diffrn_reflns_theta_full 50.19
_diffrn_reflns_theta_max 50.19
_diffrn_reflns_theta_min 1.90
_exptl_absorpt_coefficient_mu 0.358
_exptl_absorpt_correction_T_max 0.8701
_exptl_absorpt_correction_T_min 0.8140
_exptl_absorpt_correction_type multi-scan
_exptl_absorpt_process_details SADABS
_exptl_crystal_density_diffrn 0.296
_exptl_crystal_F_000 3920
_exptl_crystal_size_max 0.70
_exptl_crystal_size_mid 0.50
_exptl_crystal_size_min 0.50
_refine_diff_density_max 0.794
_refine_diff_density_min -0.255
_refine_diff_density_rms 0.043
_refine_ls_abs_structure_details 'Flack H D (1983), Acta Cryst. A39, 876-881'
_refine_ls_abs_structure_Flack 0.49(5)
_refine_ls_extinction_method none
_refine_ls_goodness_of_fit_ref 0.891
_refine_ls_hydrogen_treatment constr
_refine_ls_matrix_type full
_refine_ls_number_parameters 264
_refine_ls_number_reflns 10956
_refine_ls_number_restraints 307
_refine_ls_restrained_S_all 0.886
_refine_ls_R_factor_all 0.1193
_refine_ls_R_factor_gt 0.0844
_refine_ls_shift/su_max 0.000
_refine_ls_shift/su_mean 0.000
_refine_ls_structure_factor_coef Fsqd
_refine_ls_weighting_details 'calc w=1/[\s^2^(Fo^2^)+(0.1500P)^2^+0.0000P] where P=(Fo^2^+2Fc^2^)/3'
_refine_ls_weighting_scheme calc
_refine_ls_wR_factor_gt 0.2150
_refine_ls_wR_factor_ref 0.2318
_reflns_number_gt 5975
_reflns_number_total 10956
_reflns_threshold_expression >2sigma(I)
_cod_data_source_file ja804944r_si_001_3.cif
_cod_data_source_block r
_cod_original_cell_volume 43110(2)
_cod_database_code 4108512

loop_
_symmetry_equiv_pos_as_xyz
'x, y, z'
'-x+1/2, -y+1/2, z+1/2'
'-y, x+1/2, z+1/4'
'y+1/2, -x, z+3/4'
'-x+1/2, y, -z+3/4'
'x, -y+1/2, -z+1/4'
'y+1/2, x+1/2, -z+1/2'
'-y, -x, -z'
'x+1/2, y+1/2, z+1/2'
'-x+1, -y+1, z+1'
'-y+1/2, x+1, z+3/4'
'y+1, -x+1/2, z+5/4'
'-x+1, y+1/2, -z+5/4'
'x+1/2, -y+1, -z+3/4'
'y+1, x+1, -z+1'
'-y+1/2, -x+1/2, -z+1/2'

loop_
_atom_site_label
_atom_site_type_symbol
_atom_site_fract_x
_atom_site_fract_y
_atom_site_fract_z
_atom_site_U_iso_or_equiv
_atom_site_adp_type
_atom_site_occupancy
_atom_site_symmetry_multiplicity
_atom_site_calc_flag
_atom_site_refinement_flags
_atom_site_disorder_assembly
_atom_site_disorder_group
O4 O 0.92980(17) 0.00754(16) 0.11681(5) 0.1112(13) Uani 1 1 d U . 1
O1 O 0.99569(19) 0.07268(15) 0.11814(5) 0.1099(13) Uani 1 1 d U . 1
O3 O 0.92610(16) 0.48831(16) 0.09470(5) 0.1109(12) Uani 1 1 d U . 1
C1B C 0.9496(3) 0.0511(3) 0.11210(8) 0.1146(18) Uani 1 1 d U . 1
C1A C 0.87378(19) 0.14139(18) 0.06756(5) 0.123(2) Uani 1 1 d GU . 1
C2A C 0.85030(15) 0.09401(19) 0.07449(6) 0.144(2) Uani 1 1 d GU . 1
H2A H 0.8172 0.0813 0.0696 0.173 Uiso 1 1 calc R . 1
C3A C 0.8758(2) 0.06538(15) 0.08867(6) 0.136(2) Uani 1 1 d GU . 1
H3A H 0.8600 0.0333 0.0934 0.163 Uiso 1 1 calc R . 1
C4A C 0.92487(19) 0.08412(16) 0.09593(4) 0.1093(18) Uani 1 1 d GU . 1
C5A C 0.94834(14) 0.13149(17) 0.08901(6) 0.1080(17) Uani 1 1 d GU . 1
H5A H 0.9815 0.1442 0.0939 0.130 Uiso 1 1 calc R . 1
C6A C 0.92280(18) 0.16012(14) 0.07483(5) 0.1167(19) Uani 1 1 d GU . 1
H6A H 0.9387 0.1922 0.0701 0.140 Uiso 1 1 calc R . 1
Cu1 Cu 1.03974(3) 0.46411(3) 0.113333(8) 0.0928(4) Uani 1 1 d U . 1
C7A C 0.82640(16) 0.25900(17) 0.03581(5) 0.1114(18) Uani 1 1 d GDU . 1
C8A C 0.82923(17) 0.31554(17) 0.03508(5) 0.124(2) Uani 1 1 d GU . 1
C9A C 0.8030(2) 0.34364(13) 0.02091(7) 0.156(3) Uani 1 1 d GU . 1
H9A H 0.8050 0.3819 0.0204 0.187 Uiso 1 1 calc R . 1
C10A C 0.77405(19) 0.31522(18) 0.00747(5) 0.157(3) Uani 1 1 d GDU . 1
C11A C 0.77123(16) 0.25868(18) 0.00820(5) 0.115(2) Uani 1 1 d GU . 1
C12A C 0.79740(18) 0.23057(13) 0.02237(6) 0.118(2) Uani 1 1 d GDU . 1
C19A C 0.8496(2) 0.2290(2) 0.05080(7) 0.1116(18) Uani 1 1 d DU . 1
H19A H 0.8672 0.2481 0.0604 0.134 Uiso 1 1 calc R . 1
C20A C 0.8471(3) 0.1731(3) 0.05175(8) 0.131(2) Uani 1 1 d DU . 1
C21A C 0.8171(3) 0.1438(3) 0.03777(8) 0.138(2) Uani 1 1 d DU . 1
H21A H 0.8147 0.1055 0.0381 0.165 Uiso 1 1 calc R . 1
C22A C 0.7916(3) 0.1732(2) 0.02376(8) 0.132(2) Uani 1 1 d DU . 1
H22A H 0.7701 0.1547 0.0150 0.158 Uiso 1 1 calc R . 1
C13A C 0.86268(19) 0.35081(16) 0.04905(5) 0.120(2) Uani 1 1 d GU . 1
C14A C 0.83758(15) 0.39425(17) 0.05800(6) 0.143(2) Uani 1 1 d GU . 1
H14A H 0.8009 0.4024 0.0555 0.172 Uiso 1 1 calc R . 1
C15A C 0.86675(19) 0.42557(14) 0.07063(5) 0.122(2) Uani 1 1 d GU . 1
H15A H 0.8498 0.4549 0.0767 0.147 Uiso 1 1 calc R . 1
C16A C 0.92103(18) 0.41345(15) 0.07431(4) 0.0995(15) Uani 1 1 d GU . 1
C17A C 0.94613(14) 0.37001(17) 0.06535(5) 0.1108(18) Uani 1 1 d GU . 1
H17A H 0.9828 0.3618 0.0678 0.133 Uiso 1 1 calc R . 1
C18A C 0.91696(19) 0.33869(14) 0.05272(5) 0.123(2) Uani 1 1 d GU . 1
H18A H 0.9339 0.3093 0.0467 0.147 Uiso 1 1 calc R . 1
O2 O 0.99820(18) 0.42929(14) 0.09338(5) 0.1000(11) Uani 1 1 d U . 1
O5 O 1.10492(17) 0.40237(15) 0.11271(5) 0.1353(14) Uani 1 1 d U A 1
C8 C 0.9519(3) 0.4467(2) 0.08928(7) 0.0982(16) Uani 1 1 d U . 1
O1E O 0.7485(3) 0.3408(2) -0.00687(6) 0.199(2) Uani 1 1 d DU . 1
C1E C 0.7683(7) 0.3988(6) -0.0104(2) 0.213(7) Uiso 0.642(13) 1 d PDU . 1
C2EB C 0.6760(11) 0.3922(12) 0.0094(4) 0.267(16) Uiso 0.358(13) 1 d PDU . 2
C1EB C 0.7265(10) 0.3952(7) -0.0031(3) 0.157(9) Uiso 0.358(13) 1 d PDU . 2
C2E C 0.7315(8) 0.4273(8) -0.0253(3) 0.298(11) Uiso 0.642(13) 1 d PDU . 1

loop_
_atom_site_aniso_label
_atom_site_aniso_U_11
_atom_site_aniso_U_22
_atom_site_aniso_U_33
_atom_site_aniso_U_23
_atom_site_aniso_U_13
_atom_site_aniso_U_12
O4 0.152(3) 0.077(2) 0.105(3) -0.020(2) -0.008(3) 0.004(2)
O1 0.145(3) 0.090(2) 0.095(3) 0.001(2) -0.017(3) 0.004(2)
O3 0.132(3) 0.096(3) 0.104(3) -0.012(2) -0.015(3) 0.025(2)
C1B 0.154(6) 0.092(5) 0.098(4) -0.004(4) -0.009(4) 0.014(4)
C1A 0.171(6) 0.117(5) 0.081(4) -0.006(3) -0.043(4) -0.007(4)
C2A 0.177(6) 0.132(5) 0.122(5) 0.011(4) -0.067(5) -0.025(4)
C3A 0.190(6) 0.101(4) 0.116(5) 0.007(4) -0.051(4) -0.033(4)
C4A 0.169(6) 0.086(4) 0.073(4) -0.013(3) -0.030(4) 0.008(4)
C5A 0.132(5) 0.093(4) 0.099(4) -0.001(3) -0.038(4) -0.004(3)
C6A 0.149(5) 0.106(4) 0.095(4) 0.015(3) -0.036(4) -0.002(4)
Cu1 0.1221(6) 0.0835(5) 0.0728(5) 0.0050(4) 0.0038(5) -0.0033(5)
C7A 0.142(5) 0.107(4) 0.085(4) -0.034(3) -0.036(3) 0.027(4)
C8A 0.169(5) 0.109(4) 0.092(4) -0.041(3) -0.049(4) 0.029(4)
C9A 0.238(8) 0.104(4) 0.127(6) -0.034(4) -0.086(5) 0.037(5)
C10A 0.220(7) 0.134(5) 0.116(5) -0.038(4) -0.089(5) 0.054(5)
C11A 0.141(5) 0.119(4) 0.086(4) -0.046(3) -0.038(3) 0.040(4)
C12A 0.147(5) 0.121(4) 0.086(4) -0.038(3) -0.045(3) 0.024(4)
C19A 0.145(5) 0.115(4) 0.075(4) -0.019(3) -0.033(3) 0.014(4)
C20A 0.196(6) 0.106(4) 0.090(4) -0.013(3) -0.056(4) 0.007(5)
C21A 0.173(6) 0.126(5) 0.115(5) 0.000(4) -0.060(4) -0.023(4)
C22A 0.167(6) 0.125(4) 0.103(5) -0.025(4) -0.053(4) 0.000(5)
C13A 0.177(5) 0.091(4) 0.094(4) -0.024(3) -0.050(4) 0.034(4)
C14A 0.157(5) 0.135(5) 0.137(6) -0.061(4) -0.046(4) 0.040(4)
C15A 0.141(5) 0.101(4) 0.125(5) -0.042(4) -0.029(4) 0.024(4)
C16A 0.135(4) 0.083(4) 0.081(4) 0.007(3) -0.006(3) 0.004(3)
C17A 0.146(5) 0.083(4) 0.103(4) -0.023(3) -0.026(4) 0.017(3)
C18A 0.153(5) 0.117(5) 0.098(4) -0.024(4) -0.032(4) 0.031(4)
O2 0.132(3) 0.082(2) 0.086(3) -0.008(2) 0.006(2) 0.018(2)
O5 0.161(3) 0.115(3) 0.130(3) 0.010(3) -0.004(3) 0.027(2)
C8 0.124(5) 0.083(4) 0.088(4) -0.007(3) 0.002(4) 0.021(3)
O1E 0.310(6) 0.136(4) 0.152(4) -0.049(3) -0.129(4) 0.065(4)

loop_
_atom_type_symbol
_atom_type_description
_atom_type_scat_dispersion_real
_atom_type_scat_dispersion_imag
_atom_type_scat_source
C C 0.0181 0.0091 'International Tables Vol C Tables 4.2.6.8 and 6.1.1.4'
H H 0.0000 0.0000 'International Tables Vol C Tables 4.2.6.8 and 6.1.1.4'
O O 0.0492 0.0322 'International Tables Vol C Tables 4.2.6.8 and 6.1.1.4'
Cu Cu -1.9646 0.5888 'International Tables Vol C Tables 4.2.6.8 and 6.1.1.4'

loop_
_geom_angle_atom_site_label_1
_geom_angle_atom_site_label_2
_geom_angle_atom_site_label_3
_geom_angle
_geom_angle_site_symmetry_1
_geom_angle_site_symmetry_3
C1B O4 Cu1 122.3(4) . 13_644
C1B O1 Cu1 121.1(4) . 6
C8 O3 Cu1 118.5(4) . 10_654
O4 C1B O1 126.7(6) . .
O4 C1B C4A 120.9(7) . .
O1 C1B C4A 112.0(6) . .
C2A C1A C6A 120.0 . .
C2A C1A C20A 121.1(4) . .
C6A C1A C20A 118.9(4) . .
C3A C2A C1A 120.0 . .
C4A C3A C2A 120.0 . .
C3A C4A C5A 120.0 . .
C3A C4A C1B 116.8(4) . .
C5A C4A C1B 123.2(4) . .
C4A C5A C6A 120.0 . .
C5A C6A C1A 120.0 . .
O4 Cu1 O1 87.85(14) 13_654 6
O4 Cu1 O2 169.9(2) 13_654 .
O1 Cu1 O2 90.72(15) 6 .
O4 Cu1 O3 90.77(15) 13_654 10_654
O1 Cu1 O3 169.5(2) 6 10_654
O2 Cu1 O3 88.82(14) . 10_654
O4 Cu1 O5 96.52(16) 13_654 .
O1 Cu1 O5 95.66(17) 6 .
O2 Cu1 O5 93.60(16) . .
O3 Cu1 O5 94.86(16) 10_654 .
O4 Cu1 Cu1 85.27(13) 13_654 10_654
O1 Cu1 Cu1 84.17(14) 6 10_654
O2 Cu1 Cu1 84.61(13) . 10_654
O3 Cu1 Cu1 85.32(12) 10_654 10_654
O5 Cu1 Cu1 178.20(11) . 10_654
C8A C7A C12A 120.0 . .
C8A C7A C19A 121.6(4) . .
C12A C7A C19A 118.3(4) . .
C9A C8A C7A 120.0 . .
C9A C8A C13A 116.2(3) . .
C7A C8A C13A 123.7(3) . .
C8A C9A C10A 120.0 . .
O1E C10A C9A 122.2(4) . .
O1E C10A C11A 117.8(4) . .
C9A C10A C11A 120.0 . .
C12A C11A C10A 120.0 . .
C12A C11A C11A 122.4(4) . 8_665
C10A C11A C11A 117.4(4) . 8_665
C11A C12A C7A 120.0 . .
C11A C12A C22A 119.9(4) . .
C7A C12A C22A 120.0(4) . .
C20A C19A C7A 122.4(5) . .
C19A C20A C21A 119.1(5) . .
C19A C20A C1A 121.8(5) . .
C21A C20A C1A 119.1(5) . .
C22A C21A C20A 118.6(5) . .
C21A C22A C12A 121.4(5) . .
C14A C13A C18A 120.0 . .
C14A C13A C8A 119.4(3) . .
C18A C13A C8A 120.6(3) . .
C15A C14A C13A 120.0 . .
C14A C15A C16A 120.0 . .
C17A C16A C15A 120.0 . .
C17A C16A C8 120.7(4) . .
C15A C16A C8 119.2(4) . .
C16A C17A C18A 120.0 . .
C17A C18A C13A 120.0 . .
C8 O2 Cu1 119.9(4) . .
O2 C8 O3 131.2(5) . .
O2 C8 C16A 115.4(5) . .
O3 C8 C16A 113.3(5) . .
C10A O1E C1E 114.2(7) . .
O1E C1E C2E 110.3(12) . .

loop_
_geom_bond_atom_site_label_1
_geom_bond_atom_site_label_2
_geom_bond_distance
_geom_bond_site_symmetry_2
O4 C1B 1.223(7) .
O4 Cu1 1.935(4) 13_644
O1 C1B 1.323(8) .
O1 Cu1 1.941(4) 6
O3 C8 1.263(6) .
O3 Cu1 1.967(4) 10_654
C1B C4A 1.543(6) .
C1A C2A 1.3900 .
C1A C6A 1.3900 .
C1A C20A 1.527(6) .
C2A C3A 1.3900 .
C3A C4A 1.3900 .
C4A C5A 1.3900 .
C5A C6A 1.3900 .
Cu1 O4 1.934(4) 13_654
Cu1 O1 1.941(4) 6
Cu1 O2 1.959(4) .
Cu1 O3 1.967(4) 10_654
Cu1 O5 2.204(4) .
Cu1 Cu1 2.6277(14) 10_654
C7A C8A 1.3900 .
C7A C12A 1.3900 .
C7A C19A 1.426(5) .
C8A C9A 1.3900 .
C8A C13A 1.561(4) .
C9A C10A 1.3900 .
C10A O1E 1.363(5) .
C10A C11A 1.3900 .
C11A C12A 1.3900 .
C11A C11A 1.573(5) 8_665
C12A C22A 1.419(6) .
C19A C20A 1.375(7) .
C20A C21A 1.442(7) .
C21A C22A 1.390(7) .
C13A C14A 1.3900 .
C13A C18A 1.3900 .
C14A C15A 1.3900 .
C15A C16A 1.3900 .
C16A C17A 1.3900 .
C16A C8 1.551(6) .
C17A C18A 1.3900 .
O2 C8 1.249(7) .
O1E C1E 1.525(12) .
C1E C2E 1.568(14) .
C2EB C1EB 1.535(17) .
